data_2216819
loop_
_publ_author_name
'Sahlberg, Martin'
'Gustafsson, Torbj\"orn'
'Andersson, Yvonne'

_publ_section_title
;
 YMgGa
;
_journal_coeditor_code WM2155
_journal_issue 12
_journal_name_full 'Acta Crystallographica Section E'
_journal_page_first i195
_journal_page_last i195
_journal_paper_doi 10.1107/S160053680705413X
_journal_volume 63
_journal_year 2007
_chemical_formula_iupac 'Y Mg Ga'
_chemical_formula_structural 'Y Mg Ga'
_chemical_formula_sum 'Ga Mg Y'
_chemical_formula_weight 182.94
_chemical_name_systematic
;
Yttrium magnesium gallide
;
_space_group_IT_number 189
_symmetry_cell_setting hexagonal
_symmetry_space_group_name_Hall 'P -6 -2'
_symmetry_space_group_name_H-M 'P -6 2 m'
_atom_sites_solution_primary direct
_atom_sites_solution_secondary difmap
_audit_creation_method SHELXL-97
_cell_angle_alpha 90.00
_cell_angle_beta 90.00
_cell_angle_gamma 120.00
_cell_formula_units_Z 3
_cell_length_a 7.2689(10)
_cell_length_b 7.2689(10)
_cell_length_c 4.4205(9)
_cell_measurement_reflns_used 801
_cell_measurement_temperature 293(2)
_cell_measurement_theta_max 22.3734
_cell_measurement_theta_min 3.6373
_cell_volume 202.27(6)
_computing_cell_refinement 'SAINT (Bruker, 2001)'
_computing_data_collection 'SMART (Bruker, 2001)'
_computing_data_reduction SAINT
_computing_molecular_graphics 'DIAMOND (Crystal Impact, 2006)'
_computing_publication_material 'SHELXTL and publCIF (Westrip, 2007)'
_computing_structure_refinement SHELXTL
_computing_structure_solution 'SHELXTL (Sheldrick, 2001)'
_diffrn_ambient_temperature 293(2)
_diffrn_detector_area_resol_mean 7.31
_diffrn_measured_fraction_theta_full 0.990
_diffrn_measured_fraction_theta_max 0.990
_diffrn_measurement_device_type 'Bruker Apex1'
_diffrn_measurement_method \w-scans
_diffrn_radiation_monochromator graphite
_diffrn_radiation_source 'fine-focus sealed tube'
_diffrn_radiation_type AgK\a
_diffrn_radiation_wavelength 0.56085
_diffrn_reflns_av_R_equivalents 0.0867
_diffrn_reflns_av_sigmaI/netI 0.0382
_diffrn_reflns_limit_h_max 11
_diffrn_reflns_limit_h_min -11
_diffrn_reflns_limit_k_max 11
_diffrn_reflns_limit_k_min -11
_diffrn_reflns_limit_l_max 6
_diffrn_reflns_limit_l_min -6
_diffrn_reflns_number 4365
_diffrn_reflns_theta_full 26.27
_diffrn_reflns_theta_max 26.27
_diffrn_reflns_theta_min 2.55
_diffrn_standards_number 0
_exptl_absorpt_coefficient_mu 16.825
_exptl_absorpt_correction_T_max 0.431
_exptl_absorpt_correction_T_min 0.276
_exptl_absorpt_correction_type multi-scan
_exptl_absorpt_process_details '(SADABS; Sheldrick, 2001)'
_exptl_crystal_colour grey
_exptl_crystal_density_diffrn 4.505
_exptl_crystal_density_method 'not measured'
_exptl_crystal_description block
_exptl_crystal_F_000 246
_exptl_crystal_size_max 0.09
_exptl_crystal_size_mid 0.07
_exptl_crystal_size_min 0.05
_refine_diff_density_max 1.645
_refine_diff_density_min -1.784
_refine_ls_abs_structure_details 'Flack (1983), 136 Friedel pairs'
_refine_ls_abs_structure_Flack 0.43(5)
_refine_ls_extinction_method none
_refine_ls_goodness_of_fit_ref 1.152
_refine_ls_matrix_type full
_refine_ls_number_parameters 13
_refine_ls_number_reflns 333
_refine_ls_number_restraints 0
_refine_ls_restrained_S_all 1.152
_refine_ls_R_factor_all 0.0379
_refine_ls_R_factor_gt 0.0351
_refine_ls_shift/su_max 0.001
_refine_ls_shift/su_mean 0.000
_refine_ls_structure_factor_coef Fsqd
_refine_ls_weighting_details 'w=1/[\s^2^(Fo^2^)+(0.0466P)^2^+0.5229P] where P=(Fo^2^+2Fc^2^)/3'
_refine_ls_weighting_scheme calc
_refine_ls_wR_factor_gt 0.0832
_refine_ls_wR_factor_ref 0.0882
_reflns_number_gt 324
_reflns_number_total 333
_reflns_threshold_expression I>2\s(I)
_cod_data_source_file wm2155.cif
_cod_data_source_block I
_cod_depositor_comments
;
The following automatic conversions were performed:
'_symmetry_cell_setting' value 'Hexagonal' changed to 'hexagonal'
according to '/home/saulius/struct/CIF-dictionaries/cif_core.dic'
dictionary named 'cif_core.dic' version 2.4.1 from 2010-06-29.

Automatic conversion script
Id: cif_fix_enum 1527 2010-12-29 10:47:43Z saulius 

The following automatic conversions were performed:

'_symmetry_cell_setting' value 'Hexagonal' changed to 'hexagonal'
according to /home/saulius/struct/CIF-dictionaries/cif_core.dic
dictionary named 'cif_core.dic' version 2.4.1 from 2010-06-29.

Automatic conversion script
Id: cif_fix_values 1715 2011-07-08 13:25:40Z adriana 
;
_cod_database_code 2216819
_cod_database_fobs_code 2216819

loop_
_symmetry_equiv_pos_as_xyz
'x, y, z'
'-y, x-y, z'
'-x+y, -x, z'
'x, y, -z'
'-y, x-y, -z'
'-x+y, -x, -z'
'y, x, -z'
'x-y, -y, -z'
'-x, -x+y, -z'
'y, x, z'
'x-y, -y, z'
'-x, -x+y, z'

loop_
_atom_site_type_symbol
_atom_site_label
_atom_site_fract_x
_atom_site_fract_y
_atom_site_fract_z
_atom_site_U_iso_or_equiv
_atom_site_adp_type
_atom_site_calc_flag
_atom_site_refinement_flags
_atom_site_occupancy
Y Y1 0.57308(15) 1.0000 0.5000 0.0116(2) Uani d S 1
Ga Ga1 0.3333 0.6667 1.0000 0.0104(3) Uani d S 1
Ga Ga2 0.0000 1.0000 0.5000 0.0125(4) Uani d S 1
Mg Mg1 0.2443(5) 1.0000 1.0000 0.0109(7) Uani d S 1

loop_
_atom_site_aniso_label
_atom_site_aniso_U_11
_atom_site_aniso_U_22
_atom_site_aniso_U_33
_atom_site_aniso_U_12
_atom_site_aniso_U_13
_atom_site_aniso_U_23
Y1 0.0118(3) 0.0103(4) 0.0121(4) 0.0052(2) 0.000 0.000
Ga1 0.0101(4) 0.0101(4) 0.0112(6) 0.0050(2) 0.000 0.000
Ga2 0.0138(6) 0.0138(6) 0.0100(9) 0.0069(3) 0.000 0.000
Mg1 0.0088(14) 0.0102(19) 0.0141(17) 0.0051(9) 0.000 0.000

loop_
_atom_type_symbol
_atom_type_description
_atom_type_scat_dispersion_real
_atom_type_scat_dispersion_imag
_atom_type_scat_source
Mg Mg 0.0298 0.0220 'International Tables Vol C Tables 4.2.6.8 and 6.1.1.4'
Ga Ga 0.3179 1.0589 'International Tables Vol C Tables 4.2.6.8 and 6.1.1.4'
Y Y -0.2879 2.4099 'International Tables Vol C Tables 4.2.6.8 and 6.1.1.4'

loop_
_geom_angle_atom_site_label_1
_geom_angle_atom_site_label_2
_geom_angle_atom_site_label_3
_geom_angle_site_symmetry_1
_geom_angle_site_symmetry_3
_geom_angle
Ga1 Y1 Ga1 7_567 1_554 160.23(4)
Ga1 Y1 Ga1 7_567 7_566 91.197(16)
Ga1 Y1 Ga1 1_554 7_566 85.420(15)
Ga1 Y1 Ga1 7_567 . 85.420(15)
Ga1 Y1 Ga1 1_554 . 91.197(16)
Ga1 Y1 Ga1 7_566 . 160.23(4)
Ga1 Y1 Ga2 7_567 1_655 99.89(2)
Ga1 Y1 Ga2 1_554 1_655 99.89(2)
Ga1 Y1 Ga2 7_566 1_655 99.89(2)
Ga1 Y1 Ga2 . 1_655 99.89(2)
Ga1 Y1 Mg1 7_567 1_554 111.04(4)
Ga1 Y1 Mg1 1_554 1_554 52.33(3)
Ga1 Y1 Mg1 7_566 1_554 52.33(3)
Ga1 Y1 Mg1 . 1_554 111.04(4)
Ga2 Y1 Mg1 1_655 1_554 137.24(5)
Ga1 Y1 Mg1 7_567 . 52.33(3)
Ga1 Y1 Mg1 1_554 . 111.04(4)
Ga1 Y1 Mg1 7_566 . 111.04(4)
Ga1 Y1 Mg1 . . 52.33(3)
Ga2 Y1 Mg1 1_655 . 137.24(5)
Mg1 Y1 Mg1 1_554 . 85.53(10)
Ga1 Y1 Mg1 7_567 2_775 49.99(5)
Ga1 Y1 Mg1 1_554 2_775 149.44(7)
Ga1 Y1 Mg1 7_566 2_775 105.24(5)
Ga1 Y1 Mg1 . 2_775 87.44(4)
Ga2 Y1 Mg1 1_655 2_775 50.55(5)
Mg1 Y1 Mg1 1_554 2_775 153.75(6)
Mg1 Y1 Mg1 . 2_775 92.07(7)
Ga1 Y1 Mg1 7_567 3_564 149.44(7)
Ga1 Y1 Mg1 1_554 3_564 49.99(5)
Ga1 Y1 Mg1 7_566 3_564 87.44(4)
Ga1 Y1 Mg1 . 3_564 105.24(5)
Ga2 Y1 Mg1 1_655 3_564 50.55(5)
Mg1 Y1 Mg1 1_554 3_564 92.07(7)
Mg1 Y1 Mg1 . 3_564 153.75(6)
Mg1 Y1 Mg1 2_775 3_564 101.11(10)
Ga1 Y1 Mg1 7_567 3_565 87.44(4)
Ga1 Y1 Mg1 1_554 3_565 105.24(5)
Ga1 Y1 Mg1 7_566 3_565 149.44(7)
Ga1 Y1 Mg1 . 3_565 49.99(5)
Ga2 Y1 Mg1 1_655 3_565 50.55(5)
Mg1 Y1 Mg1 1_554 3_565 153.75(6)
Mg1 Y1 Mg1 . 3_565 92.07(7)
Mg1 Y1 Mg1 2_775 3_565 52.34(12)
Mg1 Y1 Mg1 3_564 3_565 78.67(2)
Ga1 Y1 Mg1 7_567 2_774 105.24(5)
Ga1 Y1 Mg1 1_554 2_774 87.44(4)
Ga1 Y1 Mg1 7_566 2_774 49.99(5)
Ga1 Y1 Mg1 . 2_774 149.44(7)
Ga2 Y1 Mg1 1_655 2_774 50.55(5)
Mg1 Y1 Mg1 1_554 2_774 92.07(7)
Mg1 Y1 Mg1 . 2_774 153.75(6)
Mg1 Y1 Mg1 2_775 2_774 78.67(2)
Mg1 Y1 Mg1 3_564 2_774 52.34(12)
Mg1 Y1 Mg1 3_565 2_774 101.11(10)
Ga1 Y1 Y1 7_567 2_775 52.703(6)
Ga1 Y1 Y1 1_554 2_775 134.380(9)
Ga1 Y1 Y1 7_566 2_775 52.703(6)
Ga1 Y1 Y1 . 2_775 134.380(9)
Ga2 Y1 Y1 1_655 2_775 74.21(3)
Mg1 Y1 Y1 1_554 2_775 101.53(2)
Mg1 Y1 Y1 . 2_775 101.53(2)
Mg1 Y1 Y1 2_775 2_775 53.32(5)
Mg1 Y1 Y1 3_564 2_775 104.56(7)
Mg1 Y1 Y1 3_565 2_775 104.56(7)
Mg1 Y1 Y1 2_774 2_775 53.32(5)
Mg1 Ga1 Mg1 . 2_665 120.0
Mg1 Ga1 Mg1 . 3_565 120.0000(10)
Mg1 Ga1 Mg1 2_665 3_565 120.0
Mg1 Ga1 Y1 . 1_556 66.80(4)
Mg1 Ga1 Y1 2_665 1_556 134.247(10)
Mg1 Ga1 Y1 3_565 1_556 72.31(4)
Mg1 Ga1 Y1 . 2_665 72.31(4)
Mg1 Ga1 Y1 2_665 2_665 66.80(4)
Mg1 Ga1 Y1 3_565 2_665 134.247(10)
Y1 Ga1 Y1 1_556 2_665 139.045(6)
Mg1 Ga1 Y1 . 2_666 72.31(4)
Mg1 Ga1 Y1 2_665 2_666 66.80(4)
Mg1 Ga1 Y1 3_565 2_666 134.247(10)
Y1 Ga1 Y1 1_556 2_666 74.593(12)
Y1 Ga1 Y1 2_665 2_666 91.197(16)
Mg1 Ga1 Y1 . . 66.80(4)
Mg1 Ga1 Y1 2_665 . 134.247(10)
Mg1 Ga1 Y1 3_565 . 72.31(4)
Y1 Ga1 Y1 1_556 . 91.197(16)
Y1 Ga1 Y1 2_665 . 74.593(12)
Y1 Ga1 Y1 2_666 . 139.045(6)
Mg1 Ga1 Y1 . 3_565 134.247(10)
Mg1 Ga1 Y1 2_665 3_565 72.31(4)
Mg1 Ga1 Y1 3_565 3_565 66.80(4)
Y1 Ga1 Y1 1_556 3_565 139.045(6)
Y1 Ga1 Y1 2_665 3_565 74.593(12)
Y1 Ga1 Y1 2_666 3_565 139.045(6)
Y1 Ga1 Y1 . 3_565 74.593(12)
Mg1 Ga1 Y1 . 3_566 134.247(10)
Mg1 Ga1 Y1 2_665 3_566 72.31(4)
Mg1 Ga1 Y1 3_565 3_566 66.80(4)
Y1 Ga1 Y1 1_556 3_566 74.593(12)
Y1 Ga1 Y1 2_665 3_566 139.045(6)
Y1 Ga1 Y1 2_666 3_566 74.593(12)
Y1 Ga1 Y1 . 3_566 139.045(6)
Y1 Ga1 Y1 3_565 3_566 91.197(16)
Mg1 Ga2 Mg1 3_464 . 143.50(5)
Mg1 Ga2 Mg1 3_464 2_675 143.50(5)
Mg1 Ga2 Mg1 . 2_675 65.69(10)
Mg1 Ga2 Mg1 3_464 2_674 65.69(10)
Mg1 Ga2 Mg1 . 2_674 143.50(5)
Mg1 Ga2 Mg1 2_675 2_674 102.44(13)
Mg1 Ga2 Mg1 3_464 1_554 65.69(10)
Mg1 Ga2 Mg1 . 1_554 102.44(13)
Mg1 Ga2 Mg1 2_675 1_554 143.50(5)
Mg1 Ga2 Mg1 2_674 1_554 65.69(10)
Mg1 Ga2 Mg1 3_464 3_465 102.44(13)
Mg1 Ga2 Mg1 . 3_465 65.69(10)
Mg1 Ga2 Mg1 2_675 3_465 65.69(10)
Mg1 Ga2 Mg1 2_674 3_465 143.50(5)
Mg1 Ga2 Mg1 1_554 3_465 143.50(5)
Mg1 Ga2 Y1 3_464 3_575 128.78(6)
Mg1 Ga2 Y1 . 3_575 71.75(3)
Mg1 Ga2 Y1 2_675 3_575 71.75(3)
Mg1 Ga2 Y1 2_674 3_575 71.75(3)
Mg1 Ga2 Y1 1_554 3_575 71.75(3)
Mg1 Ga2 Y1 3_465 3_575 128.78(6)
Mg1 Ga2 Y1 3_464 2_665 71.75(3)
Mg1 Ga2 Y1 . 2_665 71.75(3)
Mg1 Ga2 Y1 2_675 2_665 128.78(6)
Mg1 Ga2 Y1 2_674 2_665 128.78(6)
Mg1 Ga2 Y1 1_554 2_665 71.75(3)
Mg1 Ga2 Y1 3_465 2_665 71.75(3)
Y1 Ga2 Y1 3_575 2_665 120.0
Mg1 Ga2 Y1 3_464 1_455 71.75(3)
Mg1 Ga2 Y1 . 1_455 128.78(6)
Mg1 Ga2 Y1 2_675 1_455 71.75(3)
Mg1 Ga2 Y1 2_674 1_455 71.75(3)
Mg1 Ga2 Y1 1_554 1_455 128.78(6)
Mg1 Ga2 Y1 3_465 1_455 71.75(3)
Y1 Ga2 Y1 3_575 1_455 120.0
Y1 Ga2 Y1 2_665 1_455 120.0
Ga1 Mg1 Ga1 . 7_567 96.93(12)
Ga1 Mg1 Ga2 . . 114.538(6)
Ga1 Mg1 Ga2 7_567 . 114.538(6)
Ga1 Mg1 Ga2 . 1_556 114.538(6)
Ga1 Mg1 Ga2 7_567 1_556 114.538(6)
Ga2 Mg1 Ga2 . 1_556 102.44(12)
Ga1 Mg1 Mg1 . 3_465 101.54(6)
Ga1 Mg1 Mg1 7_567 3_465 161.54(6)
Ga2 Mg1 Mg1 . 3_465 57.15(5)
Ga2 Mg1 Mg1 1_556 3_465 57.15(5)
Ga1 Mg1 Mg1 . 2_675 161.54(6)
Ga1 Mg1 Mg1 7_567 2_675 101.54(6)
Ga2 Mg1 Mg1 . 2_675 57.15(5)
Ga2 Mg1 Mg1 1_556 2_675 57.15(5)
Mg1 Mg1 Mg1 3_465 2_675 60.0
Ga1 Mg1 Y1 . 1_556 60.87(6)
Ga1 Mg1 Y1 7_567 1_556 60.87(6)
Ga2 Mg1 Y1 . 1_556 171.54(11)
Ga2 Mg1 Y1 1_556 1_556 86.01(3)
Mg1 Mg1 Y1 3_465 1_556 129.48(4)
Mg1 Mg1 Y1 2_675 1_556 129.48(4)
Ga1 Mg1 Y1 . . 60.87(6)
Ga1 Mg1 Y1 7_567 . 60.87(6)
Ga2 Mg1 Y1 . . 86.01(3)
Ga2 Mg1 Y1 1_556 . 171.54(11)
Mg1 Mg1 Y1 3_465 . 129.48(4)
Mg1 Mg1 Y1 2_675 . 129.48(4)
Y1 Mg1 Y1 1_556 . 85.53(10)
Ga1 Mg1 Y1 . 2_665 57.70(2)
Ga1 Mg1 Y1 7_567 2_665 128.28(9)
Ga2 Mg1 Y1 . 2_665 57.70(3)
Ga2 Mg1 Y1 1_556 2_665 117.00(8)
Mg1 Mg1 Y1 3_465 2_665 63.83(6)
Mg1 Mg1 Y1 2_675 2_665 109.25(6)
Y1 Mg1 Y1 1_556 2_665 118.53(8)
Y1 Mg1 Y1 . 2_665 67.47(3)
Ga1 Mg1 Y1 . 3_576 128.28(9)
Ga1 Mg1 Y1 7_567 3_576 57.70(2)
Ga2 Mg1 Y1 . 3_576 117.00(8)
Ga2 Mg1 Y1 1_556 3_576 57.70(3)
Mg1 Mg1 Y1 3_465 3_576 109.25(6)
Mg1 Mg1 Y1 2_675 3_576 63.83(6)
Y1 Mg1 Y1 1_556 3_576 67.47(3)
Y1 Mg1 Y1 . 3_576 118.53(8)
Y1 Mg1 Y1 2_665 3_576 172.63(13)
Ga1 Mg1 Y1 . 2_666 57.70(2)
Ga1 Mg1 Y1 7_567 2_666 128.28(9)
Ga2 Mg1 Y1 . 2_666 117.00(8)
Ga2 Mg1 Y1 1_556 2_666 57.70(3)
Mg1 Mg1 Y1 3_465 2_666 63.83(6)
Mg1 Mg1 Y1 2_675 2_666 109.25(6)
Y1 Mg1 Y1 1_556 2_666 67.47(3)
Y1 Mg1 Y1 . 2_666 118.53(8)
Y1 Mg1 Y1 2_665 2_666 78.67(2)
Y1 Mg1 Y1 3_576 2_666 100.84(3)
Ga1 Mg1 Y1 . 3_575 128.28(9)
Ga1 Mg1 Y1 7_567 3_575 57.70(2)
Ga2 Mg1 Y1 . 3_575 57.70(3)
Ga2 Mg1 Y1 1_556 3_575 117.00(8)
Mg1 Mg1 Y1 3_465 3_575 109.25(6)
Mg1 Mg1 Y1 2_675 3_575 63.83(6)
Y1 Mg1 Y1 1_556 3_575 118.53(8)
Y1 Mg1 Y1 . 3_575 67.47(3)
Y1 Mg1 Y1 2_665 3_575 100.84(3)
Y1 Mg1 Y1 3_576 3_575 78.67(2)
Y1 Mg1 Y1 2_666 3_575 172.63(13)

loop_
_geom_bond_atom_site_label_1
_geom_bond_atom_site_label_2
_geom_bond_site_symmetry_2
_geom_bond_distance
_geom_bond_publ_flag
Y1 Ga1 7_567 3.0936(4) ?
Y1 Ga1 1_554 3.0936(4) ?
Y1 Ga1 7_566 3.0936(4) ?
Y1 Ga1 . 3.0936(4) ?
Y1 Ga2 1_655 3.1033(12) ?
Y1 Mg1 1_554 3.255(3) ?
Y1 Mg1 . 3.255(3) ?
Y1 Mg1 2_775 3.4869(8) ?
Y1 Mg1 3_564 3.4868(8) ?
Y1 Mg1 3_565 3.4868(8) ?
Y1 Mg1 2_774 3.4868(8) ?
Y1 Y1 2_775 3.7491(7) ?
Ga1 Mg1 . 2.803(3) y
Ga1 Mg1 2_665 2.803(3) ?
Ga1 Mg1 3_565 2.803(3) ?
Ga1 Y1 1_556 3.0936(4) y
Ga1 Y1 2_665 3.0936(4) ?
Ga1 Y1 2_666 3.0936(4) ?
Ga1 Y1 3_565 3.0936(4) ?
Ga1 Y1 3_566 3.0936(4) ?
Ga2 Mg1 3_464 2.835(3) ?
Ga2 Mg1 . 2.835(3) y
Ga2 Mg1 2_675 2.835(3) ?
Ga2 Mg1 2_674 2.835(3) ?
Ga2 Mg1 1_554 2.835(3) ?
Ga2 Mg1 3_465 2.835(3) ?
Ga2 Y1 3_575 3.1033(12) y
Ga2 Y1 2_665 3.1033(12) ?
Ga2 Y1 1_455 3.1033(12) ?
Mg1 Ga1 7_567 2.803(3) ?
Mg1 Ga2 1_556 2.835(2) ?
Mg1 Mg1 3_465 3.076(7) y
Mg1 Mg1 2_675 3.076(7) ?
Mg1 Y1 1_556 3.255(3) y
Mg1 Y1 2_665 3.4869(8) ?
Mg1 Y1 3_576 3.4869(8) ?
Mg1 Y1 2_666 3.4868(8) ?
Mg1 Y1 3_575 3.4868(8) ?
